data_7236484
loop_
_publ_author_name
'Li, Jinyu'
'Shan, Tong'
'Yao, Mingming'
'Gao, Yu'
'Han, Xiao'
'Yang, Bing'
'Lu, Ping'

_publ_section_title
;
 The effect of different binding sites on the optical and electronic
 properties of tetraphenylethylene-substituted thiophene isomers
;
_journal_issue 10
_journal_name_full 'Journal of Materials Chemistry C'
_journal_page_first 2552
_journal_paper_doi 10.1039/C6TC05653A
_journal_volume 5
_journal_year 2017
_chemical_formula_moiety 'C56 H40 S'
_chemical_formula_sum 'C56 H40 S'
_chemical_formula_weight 744.94
_space_group_IT_number 2
_space_group_name_Hall '-P 1'
_space_group_name_H-M_alt 'P -1'
_symmetry_cell_setting triclinic
_symmetry_space_group_name_Hall '-P 1'
_symmetry_space_group_name_H-M 'P -1'
_atom_sites_solution_hydrogens geom
_atom_sites_solution_primary direct
_atom_sites_solution_secondary difmap
_audit_creation_method SHELXL-97
_audit_update_record
;
2016-12-15 deposited with the CCDC.
2017-02-22 downloaded from the CCDC.
;
_cell_angle_alpha 78.13(3)
_cell_angle_beta 76.41(3)
_cell_angle_gamma 86.87(3)
_cell_formula_units_Z 2
_cell_length_a 11.335(2)
_cell_length_b 11.899(2)
_cell_length_c 16.207(3)
_cell_measurement_reflns_used 11149
_cell_measurement_temperature 293(2)
_cell_measurement_theta_max 25.00
_cell_measurement_theta_min 3.06
_cell_volume 2079.2(7)
_computing_cell_refinement RAPID-AUTO
_computing_data_collection 'RAPID-AUTO (Rigaku Corporation, 1998)'
_computing_data_reduction 'CrystalStructure (Rigaku/MSC and Rigaku Corporation, 2002)'
_computing_molecular_graphics 'SHELXTL (Sheldrick, 2008)'
_computing_publication_material SHELXL-97
_computing_structure_refinement 'SHELXL-97 (Sheldrick, 2008)'
_computing_structure_solution 'SHELXS-97 (Sheldrick, 2008)'
_diffrn_ambient_temperature 293(2)
_diffrn_measured_fraction_theta_full 0.967
_diffrn_measured_fraction_theta_max 0.967
_diffrn_measurement_device_type 'Rigaku RAXIS-RAPID'
_diffrn_measurement_method '\w scans'
_diffrn_radiation_monochromator graphite
_diffrn_radiation_source 'fine-focus sealed tube'
_diffrn_radiation_type MoK\a
_diffrn_radiation_wavelength 0.71073
_diffrn_reflns_av_R_equivalents 0.0511
_diffrn_reflns_av_sigmaI/netI 0.0766
_diffrn_reflns_limit_h_max 13
_diffrn_reflns_limit_h_min -13
_diffrn_reflns_limit_k_max 14
_diffrn_reflns_limit_k_min -14
_diffrn_reflns_limit_l_max 19
_diffrn_reflns_limit_l_min -19
_diffrn_reflns_number 15383
_diffrn_reflns_theta_full 25.00
_diffrn_reflns_theta_max 25.00
_diffrn_reflns_theta_min 3.05
_exptl_absorpt_coefficient_mu 0.116
_exptl_absorpt_correction_T_max 0.9773
_exptl_absorpt_correction_T_min 0.9438
_exptl_absorpt_correction_type multi-scan
_exptl_crystal_colour colorless
_exptl_crystal_density_diffrn 1.190
_exptl_crystal_density_method 'not measured'
_exptl_crystal_description block
_exptl_crystal_F_000 784
_exptl_crystal_size_max 0.51
_exptl_crystal_size_mid 0.21
_exptl_crystal_size_min 0.20
_refine_diff_density_max 0.265
_refine_diff_density_min -0.313
_refine_diff_density_rms 0.048
_refine_ls_extinction_coef 0.0054(14)
_refine_ls_extinction_expression Fc^*^=kFc[1+0.001xFc^2^\l^3^/sin(2\q)]^-1/4^
_refine_ls_extinction_method SHELXL
_refine_ls_goodness_of_fit_ref 1.044
_refine_ls_hydrogen_treatment mixed
_refine_ls_matrix_type full
_refine_ls_number_parameters 515
_refine_ls_number_reflns 7084
_refine_ls_number_restraints 1
_refine_ls_restrained_S_all 1.044
_refine_ls_R_factor_all 0.1138
_refine_ls_R_factor_gt 0.0583
_refine_ls_shift/su_max 0.000
_refine_ls_shift/su_mean 0.000
_refine_ls_structure_factor_coef Fsqd
_refine_ls_weighting_details 'calc w=1/[\s^2^(Fo^2^)+(0.0856P)^2^+0.0000P] where P=(Fo^2^+2Fc^2^)/3'
_refine_ls_weighting_scheme calc
_refine_ls_wR_factor_gt 0.1505
_refine_ls_wR_factor_ref 0.1778
_reflns_number_gt 3888
_reflns_number_total 7084
_reflns_threshold_expression >2sigma(I)
_cod_data_source_file c6tc05653a3.cif
_cod_data_source_block ljy-3
_cod_original_cell_volume 2079.3(7)
_cod_database_code 7236484

loop_
_symmetry_equiv_pos_as_xyz
'x, y, z'
'-x, -y, -z'

loop_
_atom_site_label
_atom_site_type_symbol
_atom_site_fract_x
_atom_site_fract_y
_atom_site_fract_z
_atom_site_U_iso_or_equiv
_atom_site_adp_type
_atom_site_occupancy
_atom_site_symmetry_multiplicity
_atom_site_calc_flag
_atom_site_refinement_flags
C1 C 0.4236(3) -0.1383(3) 1.3470(3) 0.0696(11) Uani 1 1 d .
H1 H 0.4053 -0.0955 1.2967 0.083 Uiso 1 1 calc R
C2 C 0.3998(4) -0.0933(5) 1.4220(4) 0.0931(15) Uani 1 1 d .
H2 H 0.3665 -0.0200 1.4209 0.112 Uiso 1 1 calc R
C3 C 0.4243(5) -0.1544(6) 1.4966(4) 0.1075(19) Uani 1 1 d .
H3 H 0.4088 -0.1227 1.5460 0.129 Uiso 1 1 calc R
C4 C 0.4722(4) -0.2632(5) 1.4987(3) 0.0955(16) Uani 1 1 d .
H4 H 0.4892 -0.3053 1.5497 0.115 Uiso 1 1 calc R
C5 C 0.4953(3) -0.3106(4) 1.4250(3) 0.0740(11) Uani 1 1 d .
H5 H 0.5248 -0.3855 1.4275 0.089 Uiso 1 1 calc R
C6 C 0.4746(3) -0.2467(3) 1.3472(2) 0.0540(9) Uani 1 1 d .
C7 C 0.5083(3) -0.2946(3) 1.2665(2) 0.0495(8) Uani 1 1 d .
C8 C 0.4650(3) -0.4133(3) 1.2730(2) 0.0515(8) Uani 1 1 d .
C9 C 0.3469(3) -0.4446(3) 1.3140(3) 0.0733(12) Uani 1 1 d .
H9 H 0.2939 -0.3917 1.3384 0.088 Uiso 1 1 calc R
C10 C 0.3067(4) -0.5549(4) 1.3191(3) 0.0931(15) Uani 1 1 d .
H10 H 0.2266 -0.5743 1.3463 0.112 Uiso 1 1 calc R
C11 C 0.3825(4) -0.6345(4) 1.2851(3) 0.0846(13) Uani 1 1 d .
H11 H 0.3544 -0.7076 1.2884 0.102 Uiso 1 1 calc R
C12 C 0.5005(4) -0.6061(3) 1.2458(3) 0.0698(11) Uani 1 1 d .
H12 H 0.5532 -0.6602 1.2226 0.084 Uiso 1 1 calc R
C13 C 0.5415(3) -0.4965(3) 1.2406(2) 0.0584(9) Uani 1 1 d .
H13 H 0.6224 -0.4786 1.2147 0.070 Uiso 1 1 calc R
C14 C 0.5777(3) -0.2347(2) 1.1911(2) 0.0473(8) Uani 1 1 d .
C15 C 0.5987(3) -0.2781(2) 1.1089(2) 0.0462(8) Uani 1 1 d .
C16 C 0.5026(3) -0.3024(3) 1.0750(2) 0.0533(9) Uani 1 1 d .
H16 H 0.4233 -0.2880 1.1030 0.064 Uiso 1 1 calc R
C17 C 0.5228(4) -0.3471(3) 1.0010(3) 0.0678(11) Uani 1 1 d .
H17 H 0.4576 -0.3624 0.9794 0.081 Uiso 1 1 calc R
C18 C 0.6393(4) -0.3693(3) 0.9591(3) 0.0742(12) Uani 1 1 d .
H18 H 0.6532 -0.4009 0.9097 0.089 Uiso 1 1 calc R
C19 C 0.7356(4) -0.3441(3) 0.9910(3) 0.0683(11) Uani 1 1 d .
H19 H 0.8146 -0.3590 0.9629 0.082 Uiso 1 1 calc R
C20 C 0.7158(3) -0.2975(3) 1.0635(2) 0.0572(9) Uani 1 1 d .
H20 H 0.7817 -0.2784 1.0828 0.069 Uiso 1 1 calc R
C21 C 0.6415(2) -0.1260(2) 1.1855(2) 0.0424(7) Uani 1 1 d .
C22 C 0.6511(3) -0.0372(2) 1.1140(2) 0.0475(8) Uani 1 1 d .
H22 H 0.6178 -0.0459 1.0684 0.057 Uiso 1 1 calc R
C23 C 0.7095(3) 0.0650(3) 1.1089(2) 0.0485(8) Uani 1 1 d .
H23 H 0.7126 0.1238 1.0607 0.058 Uiso 1 1 calc R
C24 C 0.7633(2) 0.0807(2) 1.17444(19) 0.0417(7) Uani 1 1 d .
C25 C 0.7565(3) -0.0103(2) 1.2450(2) 0.0463(8) Uani 1 1 d .
H25 H 0.7930 -0.0031 1.2894 0.056 Uiso 1 1 calc R
C26 C 0.6974(2) -0.1103(2) 1.2505(2) 0.0461(8) Uani 1 1 d .
H26 H 0.6946 -0.1690 1.2987 0.055 Uiso 1 1 calc R
C27 C 0.8230(3) 0.1886(2) 1.1726(2) 0.0446(7) Uani 1 1 d .
C28 C 0.8804(3) 0.2697(2) 1.1025(2) 0.0456(8) Uani 1 1 d .
C29 C 0.8901(4) 0.3442(4) 1.2256(3) 0.0919(14) Uani 1 1 d D
H29 H 0.8959 0.3914 1.2645 0.138 Uiso 1 1 d RD
C30 C 0.9093(3) 0.2659(2) 1.00985(19) 0.0429(7) Uani 1 1 d .
C31 C 0.9712(3) 0.1743(2) 0.9772(2) 0.0430(7) Uani 1 1 d .
H31 H 0.9916 0.1107 1.0154 0.052 Uiso 1 1 calc R
C32 C 1.0025(2) 0.1757(2) 0.88979(19) 0.0411(7) Uani 1 1 d .
H32 H 1.0430 0.1129 0.8699 0.049 Uiso 1 1 calc R
C33 C 0.9744(3) 0.2704(2) 0.83010(19) 0.0401(7) Uani 1 1 d .
C34 C 0.9159(3) 0.3629(2) 0.8621(2) 0.0557(9) Uani 1 1 d .
H34 H 0.8987 0.4280 0.8239 0.067 Uiso 1 1 calc R
C35 C 0.8828(3) 0.3599(2) 0.9499(2) 0.0567(9) Uani 1 1 d .
H35 H 0.8416 0.4224 0.9698 0.068 Uiso 1 1 calc R
C36 C 1.0046(2) 0.2719(2) 0.73529(19) 0.0407(7) Uani 1 1 d .
C37 C 0.9689(3) 0.1873(2) 0.70202(19) 0.0406(7) Uani 1 1 d .
C38 C 0.8823(3) 0.0971(2) 0.75716(19) 0.0415(7) Uani 1 1 d .
C39 C 0.7730(3) 0.1271(3) 0.8076(2) 0.0502(8) Uani 1 1 d .
H39 H 0.7540 0.2044 0.8065 0.060 Uiso 1 1 calc R
C40 C 0.6919(3) 0.0449(3) 0.8594(2) 0.0613(10) Uani 1 1 d .
H40 H 0.6195 0.0669 0.8930 0.074 Uiso 1 1 calc R
C41 C 0.7184(3) -0.0693(3) 0.8611(3) 0.0687(11) Uani 1 1 d .
H41 H 0.6640 -0.1251 0.8959 0.082 Uiso 1 1 calc R
C42 C 0.8258(4) -0.1009(3) 0.8110(3) 0.0701(11) Uani 1 1 d .
H42 H 0.8445 -0.1782 0.8125 0.084 Uiso 1 1 calc R
C43 C 0.9057(3) -0.0183(2) 0.7587(2) 0.0531(9) Uani 1 1 d .
H43 H 0.9768 -0.0408 0.7237 0.064 Uiso 1 1 calc R
C44 C 1.0107(3) 0.1795(2) 0.60884(19) 0.0432(7) Uani 1 1 d .
C45 C 0.9284(3) 0.1545(3) 0.5641(2) 0.0564(9) Uani 1 1 d .
H45 H 0.8470 0.1436 0.5921 0.068 Uiso 1 1 calc R
C46 C 0.9666(4) 0.1456(3) 0.4775(3) 0.0753(12) Uani 1 1 d .
H46 H 0.9105 0.1297 0.4479 0.090 Uiso 1 1 calc R
C47 C 1.0862(5) 0.1601(3) 0.4355(3) 0.0815(13) Uani 1 1 d .
H47 H 1.1116 0.1546 0.3776 0.098 Uiso 1 1 calc R
C48 C 1.1680(4) 0.1827(3) 0.4801(2) 0.0697(11) Uani 1 1 d .
H48 H 1.2497 0.1911 0.4524 0.084 Uiso 1 1 calc R
C49 C 1.1312(3) 0.1931(3) 0.5649(2) 0.0534(8) Uani 1 1 d .
H49 H 1.1882 0.2096 0.5936 0.064 Uiso 1 1 calc R
C50 C 1.0696(3) 0.3765(2) 0.67866(19) 0.0398(7) Uani 1 1 d .
C51 C 1.0132(3) 0.4496(2) 0.6225(2) 0.0551(9) Uani 1 1 d .
H51 H 0.9350 0.4333 0.6198 0.066 Uiso 1 1 calc R
C52 C 1.0704(3) 0.5469(3) 0.5698(2) 0.0678(11) Uani 1 1 d .
H52 H 1.0299 0.5961 0.5330 0.081 Uiso 1 1 calc R
C53 C 1.1859(3) 0.5713(3) 0.5715(2) 0.0636(10) Uani 1 1 d .
H53 H 1.2255 0.6353 0.5344 0.076 Uiso 1 1 calc R
C54 C 1.2426(3) 0.5014(3) 0.6278(2) 0.0591(9) Uani 1 1 d .
H54 H 1.3212 0.5181 0.6293 0.071 Uiso 1 1 calc R
C55 C 1.1846(3) 0.4053(3) 0.6831(2) 0.0526(9) Uani 1 1 d .
H55 H 1.2230 0.3601 0.7232 0.063 Uiso 1 1 calc R
S1 S 0.82156(12) 0.23015(11) 1.26595(9) 0.0520(4) Uani 0.50 1 d P
C56' C 0.82156(12) 0.23015(11) 1.26595(9) 0.0520(4) Uani 0.50 1 d P
H56' H 0.7898 0.1956 1.3233 0.062 Uiso 0.50 1 calc PR
S1' S 0.92794(17) 0.37651(14) 1.13273(13) 0.0845(6) Uani 0.50 1 d P
C56 C 0.92794(17) 0.37651(14) 1.13273(13) 0.0845(6) Uani 0.50 1 d P
H56 H 0.9690 0.4418 1.0990 0.101 Uiso 0.50 1 calc PR

loop_
_atom_site_aniso_label
_atom_site_aniso_U_11
_atom_site_aniso_U_22
_atom_site_aniso_U_33
_atom_site_aniso_U_23
_atom_site_aniso_U_13
_atom_site_aniso_U_12
C1 0.052(2) 0.083(3) 0.077(3) -0.031(2) -0.0069(19) -0.0066(19)
C2 0.073(3) 0.115(4) 0.101(4) -0.063(3) 0.000(3) -0.013(3)
C3 0.096(4) 0.158(5) 0.072(4) -0.057(4) 0.013(3) -0.044(4)
C4 0.093(3) 0.140(4) 0.050(3) -0.013(3) -0.003(2) -0.050(3)
C5 0.073(2) 0.094(3) 0.047(3) -0.006(2) 0.0006(19) -0.029(2)
C6 0.0419(17) 0.069(2) 0.050(2) -0.0147(17) -0.0014(15) -0.0142(16)
C7 0.0439(17) 0.0553(18) 0.048(2) -0.0090(15) -0.0060(15) -0.0131(15)
C8 0.0503(18) 0.0534(19) 0.047(2) -0.0014(15) -0.0075(15) -0.0143(16)
C9 0.062(2) 0.061(2) 0.084(3) -0.010(2) 0.008(2) -0.0218(19)
C10 0.073(3) 0.070(3) 0.120(4) -0.005(3) 0.005(3) -0.029(2)
C11 0.100(3) 0.061(2) 0.088(3) -0.001(2) -0.016(3) -0.034(3)
C12 0.088(3) 0.052(2) 0.066(3) -0.0021(18) -0.018(2) -0.005(2)
C13 0.058(2) 0.056(2) 0.057(2) -0.0021(17) -0.0112(17) -0.0087(17)
C14 0.0440(17) 0.0490(17) 0.049(2) -0.0082(15) -0.0084(15) -0.0114(14)
C15 0.0507(18) 0.0385(15) 0.045(2) -0.0048(13) -0.0038(15) -0.0114(14)
C16 0.0513(18) 0.0496(18) 0.061(2) -0.0107(16) -0.0146(16) -0.0090(15)
C17 0.090(3) 0.059(2) 0.063(3) -0.0162(19) -0.026(2) -0.019(2)
C18 0.117(3) 0.052(2) 0.052(3) -0.0161(17) -0.008(2) -0.014(2)
C19 0.074(2) 0.057(2) 0.064(3) -0.0152(19) 0.006(2) 0.0002(19)
C20 0.058(2) 0.0510(19) 0.057(2) -0.0105(16) -0.0012(17) -0.0104(16)
C21 0.0371(15) 0.0451(16) 0.042(2) -0.0057(14) -0.0036(13) -0.0085(13)
C22 0.0521(17) 0.0505(17) 0.040(2) -0.0068(14) -0.0100(14) -0.0161(15)
C23 0.0549(18) 0.0490(17) 0.040(2) -0.0045(14) -0.0090(15) -0.0109(15)
C24 0.0440(16) 0.0436(16) 0.0349(19) -0.0101(13) 0.0004(13) -0.0110(14)
C25 0.0452(16) 0.0544(18) 0.039(2) -0.0061(14) -0.0091(14) -0.0123(15)
C26 0.0459(17) 0.0484(17) 0.042(2) -0.0008(14) -0.0116(14) -0.0094(14)
C27 0.0475(16) 0.0500(17) 0.0378(19) -0.0194(14) -0.0023(14) -0.0063(14)
C28 0.0548(18) 0.0435(16) 0.0356(19) -0.0132(13) 0.0022(14) -0.0103(14)
C29 0.107(3) 0.106(3) 0.080(4) -0.067(3) -0.013(3) 0.001(3)
C30 0.0513(17) 0.0381(15) 0.0359(19) -0.0118(13) 0.0030(14) -0.0129(14)
C31 0.0526(17) 0.0369(15) 0.0357(19) -0.0057(13) -0.0032(14) -0.0044(14)
C32 0.0448(16) 0.0390(15) 0.039(2) -0.0124(13) -0.0035(14) -0.0007(13)
C33 0.0481(16) 0.0357(15) 0.0355(19) -0.0080(13) -0.0043(13) -0.0117(13)
C34 0.084(2) 0.0348(16) 0.043(2) -0.0036(14) -0.0060(18) -0.0045(16)
C35 0.084(2) 0.0350(16) 0.045(2) -0.0151(14) 0.0045(18) -0.0023(16)
C36 0.0455(16) 0.0392(15) 0.0342(18) -0.0049(13) -0.0037(13) -0.0065(13)
C37 0.0481(16) 0.0396(15) 0.0326(18) -0.0027(12) -0.0082(13) -0.0081(13)
C38 0.0495(17) 0.0411(16) 0.0351(19) -0.0060(13) -0.0115(14) -0.0101(14)
C39 0.0463(17) 0.0470(17) 0.053(2) -0.0042(15) -0.0078(16) -0.0047(14)
C40 0.0506(19) 0.066(2) 0.058(2) -0.0014(17) -0.0012(16) -0.0110(17)
C41 0.072(2) 0.056(2) 0.068(3) 0.0048(18) -0.004(2) -0.0224(19)
C42 0.093(3) 0.0408(18) 0.068(3) -0.0047(17) -0.003(2) -0.0162(19)
C43 0.0590(19) 0.0431(17) 0.054(2) -0.0119(15) -0.0018(16) -0.0082(15)
C44 0.0565(18) 0.0360(15) 0.0360(19) -0.0040(13) -0.0094(15) -0.0088(14)
C45 0.074(2) 0.0518(19) 0.046(2) -0.0033(15) -0.0209(18) -0.0170(17)
C46 0.123(4) 0.067(2) 0.045(3) -0.0027(18) -0.038(2) -0.029(2)
C47 0.136(4) 0.068(2) 0.037(2) -0.0113(18) -0.005(3) -0.030(3)
C48 0.088(3) 0.070(2) 0.042(2) -0.0133(18) 0.010(2) -0.016(2)
C49 0.061(2) 0.0569(19) 0.040(2) -0.0081(15) -0.0066(16) -0.0092(16)
C50 0.0480(16) 0.0368(15) 0.0329(18) -0.0070(12) -0.0045(13) -0.0054(13)
C51 0.0553(19) 0.0474(18) 0.061(2) 0.0063(16) -0.0215(17) -0.0118(16)
C52 0.085(3) 0.059(2) 0.058(3) 0.0146(17) -0.031(2) -0.021(2)
C53 0.079(2) 0.062(2) 0.043(2) 0.0023(17) -0.0049(18) -0.029(2)
C54 0.0476(18) 0.0551(19) 0.071(3) -0.0082(18) -0.0062(18) -0.0161(16)
C55 0.0515(18) 0.0463(17) 0.063(2) -0.0086(15) -0.0203(17) -0.0042(15)
S1 0.0666(8) 0.0523(7) 0.0363(8) -0.0171(6) -0.0005(6) -0.0125(7)
C56' 0.0666(8) 0.0523(7) 0.0363(8) -0.0171(6) -0.0005(6) -0.0125(7)
S1' 0.1082(13) 0.0680(10) 0.0757(14) -0.0317(9) 0.0020(10) -0.0218(10)
C56 0.1082(13) 0.0680(10) 0.0757(14) -0.0317(9) 0.0020(10) -0.0218(10)

loop_
_atom_type_symbol
_atom_type_description
_atom_type_scat_dispersion_real
_atom_type_scat_dispersion_imag
_atom_type_scat_source
C C 0.0033 0.0016 'International Tables Vol C Tables 4.2.6.8 and 6.1.1.4'
H H 0.0000 0.0000 'International Tables Vol C Tables 4.2.6.8 and 6.1.1.4'
S S 0.1246 0.1234 'International Tables Vol C Tables 4.2.6.8 and 6.1.1.4'

loop_
_geom_angle_atom_site_label_1
_geom_angle_atom_site_label_2
_geom_angle_atom_site_label_3
_geom_angle
C6 C1 C2 120.0(4)
C6 C1 H1 120.0
C2 C1 H1 120.0
C3 C2 C1 121.3(5)
C3 C2 H2 119.4
C1 C2 H2 119.4
C2 C3 C4 119.6(5)
C2 C3 H3 120.2
C4 C3 H3 120.2
C3 C4 C5 120.3(5)
C3 C4 H4 119.8
C5 C4 H4 119.8
C4 C5 C6 120.4(4)
C4 C5 H5 119.8
C6 C5 H5 119.8
C1 C6 C5 118.4(4)
C1 C6 C7 121.3(3)
C5 C6 C7 120.3(3)
C14 C7 C6 122.0(3)
C14 C7 C8 121.5(3)
C6 C7 C8 116.4(3)
C9 C8 C13 117.5(3)
C9 C8 C7 120.7(3)
C13 C8 C7 121.8(3)
C8 C9 C10 120.5(4)
C8 C9 H9 119.7
C10 C9 H9 119.7
C11 C10 C9 121.1(4)
C11 C10 H10 119.5
C9 C10 H10 119.5
C10 C11 C12 119.4(4)
C10 C11 H11 120.3
C12 C11 H11 120.3
C11 C12 C13 120.0(4)
C11 C12 H12 120.0
C13 C12 H12 120.0
C8 C13 C12 121.5(3)
C8 C13 H13 119.2
C12 C13 H13 119.2
C7 C14 C15 121.2(3)
C7 C14 C21 123.4(3)
C15 C14 C21 115.4(2)
C20 C15 C16 117.5(3)
C20 C15 C14 120.7(3)
C16 C15 C14 121.8(3)
C17 C16 C15 121.3(3)
C17 C16 H16 119.3
C15 C16 H16 119.3
C18 C17 C16 120.1(3)
C18 C17 H17 120.0
C16 C17 H17 120.0
C17 C18 C19 119.4(4)
C17 C18 H18 120.3
C19 C18 H18 120.3
C20 C19 C18 120.6(4)
C20 C19 H19 119.7
C18 C19 H19 119.7
C19 C20 C15 121.1(3)
C19 C20 H20 119.4
C15 C20 H20 119.4
C22 C21 C26 116.9(3)
C22 C21 C14 121.3(3)
C26 C21 C14 121.8(3)
C21 C22 C23 121.4(3)
C21 C22 H22 119.3
C23 C22 H22 119.3
C24 C23 C22 121.2(3)
C24 C23 H23 119.4
C22 C23 H23 119.4
C23 C24 C25 117.0(3)
C23 C24 C27 122.9(3)
C25 C24 C27 120.1(3)
C26 C25 C24 121.6(3)
C26 C25 H25 119.2
C24 C25 H25 119.2
C25 C26 C21 121.6(3)
C25 C26 H26 119.2
C21 C26 H26 119.2
C28 C27 C24 129.7(3)
C28 C27 S1 110.5(2)
C24 C27 S1 119.8(2)
C27 C28 C30 129.2(2)
C27 C28 S1' 111.7(2)
C30 C28 S1' 118.9(2)
S1' C29 S1 118.9(3)
S1' C29 H29 124.8
S1 C29 H29 115.9
C35 C30 C31 117.1(3)
C35 C30 C28 120.1(3)
C31 C30 C28 122.7(3)
C32 C31 C30 121.4(3)
C32 C31 H31 119.3
C30 C31 H31 119.3
C31 C32 C33 121.0(3)
C31 C32 H32 119.5
C33 C32 H32 119.5
C34 C33 C32 117.7(3)
C34 C33 C36 120.6(3)
C32 C33 C36 121.7(3)
C35 C34 C33 120.8(3)
C35 C34 H34 119.6
C33 C34 H34 119.6
C34 C35 C30 121.9(3)
C34 C35 H35 119.1
C30 C35 H35 119.1
C37 C36 C33 122.0(2)
C37 C36 C50 122.1(3)
C33 C36 C50 115.8(2)
C36 C37 C38 121.2(3)
C36 C37 C44 122.8(2)
C38 C37 C44 116.0(2)
C43 C38 C39 117.6(3)
C43 C38 C37 121.8(3)
C39 C38 C37 120.6(3)
C40 C39 C38 121.4(3)
C40 C39 H39 119.3
C38 C39 H39 119.3
C41 C40 C39 119.9(3)
C41 C40 H40 120.1
C39 C40 H40 120.1
C40 C41 C42 119.6(3)
C40 C41 H41 120.2
C42 C41 H41 120.2
C41 C42 C43 120.3(3)
C41 C42 H42 119.9
C43 C42 H42 119.9
C42 C43 C38 121.2(3)
C42 C43 H43 119.4
C38 C43 H43 119.4
C49 C44 C45 117.7(3)
C49 C44 C37 122.3(3)
C45 C44 C37 120.0(3)
C44 C45 C46 120.5(3)
C44 C45 H45 119.8
C46 C45 H45 119.8
C47 C46 C45 120.6(3)
C47 C46 H46 119.7
C45 C46 H46 119.7
C48 C47 C46 119.1(4)
C48 C47 H47 120.5
C46 C47 H47 120.5
C49 C48 C47 120.8(4)
C49 C48 H48 119.6
C47 C48 H48 119.6
C48 C49 C44 121.3(3)
C48 C49 H49 119.3
C44 C49 H49 119.3
C51 C50 C55 117.9(3)
C51 C50 C36 119.9(2)
C55 C50 C36 122.2(3)
C50 C51 C52 121.2(3)
C50 C51 H51 119.4
C52 C51 H51 119.4
C53 C52 C51 120.4(3)
C53 C52 H52 119.8
C51 C52 H52 119.8
C54 C53 C52 119.4(3)
C54 C53 H53 120.3
C52 C53 H53 120.3
C53 C54 C55 120.8(3)
C53 C54 H54 119.6
C55 C54 H54 119.6
C50 C55 C54 120.1(3)
C50 C55 H55 119.9
C54 C55 H55 119.9
C29 S1 C27 97.2(2)
C29 S1' C28 101.7(2)

loop_
_geom_bond_atom_site_label_1
_geom_bond_atom_site_label_2
_geom_bond_distance
C1 C6 1.384(5)
C1 C2 1.390(6)
C1 H1 0.9300
C2 C3 1.358(7)
C2 H2 0.9300
C3 C4 1.373(7)
C3 H3 0.9300
C4 C5 1.388(6)
C4 H4 0.9300
C5 C6 1.396(5)
C5 H5 0.9300
C6 C7 1.493(5)
C7 C14 1.367(4)
C7 C8 1.496(4)
C8 C9 1.381(4)
C8 C13 1.383(5)
C9 C10 1.392(5)
C9 H9 0.9300
C10 C11 1.358(6)
C10 H10 0.9300
C11 C12 1.367(5)
C11 H11 0.9300
C12 C13 1.388(5)
C12 H12 0.9300
C13 H13 0.9300
C14 C15 1.490(4)
C14 C21 1.492(4)
C15 C20 1.390(4)
C15 C16 1.398(4)
C16 C17 1.375(5)
C16 H16 0.9300
C17 C18 1.374(5)
C17 H17 0.9300
C18 C19 1.384(5)
C18 H18 0.9300
C19 C20 1.367(5)
C19 H19 0.9300
C20 H20 0.9300
C21 C22 1.386(4)
C21 C26 1.399(4)
C22 C23 1.394(4)
C22 H22 0.9300
C23 C24 1.391(4)
C23 H23 0.9300
C24 C25 1.394(4)
C24 C27 1.475(4)
C25 C26 1.374(4)
C25 H25 0.9300
C26 H26 0.9300
C27 C28 1.385(4)
C27 S1 1.682(3)
C28 C30 1.469(4)
C28 S1' 1.613(3)
C29 S1' 1.440(5)
C29 S1 1.544(5)
C29 H29 0.9422
C30 C35 1.392(4)
C30 C31 1.392(4)
C31 C32 1.375(4)
C31 H31 0.9300
C32 C33 1.401(4)
C32 H32 0.9300
C33 C34 1.384(4)
C33 C36 1.490(4)
C34 C35 1.377(4)
C34 H34 0.9300
C35 H35 0.9300
C36 C37 1.356(4)
C36 C50 1.499(4)
C37 C38 1.490(4)
C37 C44 1.493(4)
C38 C43 1.381(4)
C38 C39 1.388(4)
C39 C40 1.380(4)
C39 H39 0.9300
C40 C41 1.372(5)
C40 H40 0.9300
C41 C42 1.376(5)
C41 H41 0.9300
C42 C43 1.378(4)
C42 H42 0.9300
C43 H43 0.9300
C44 C49 1.385(4)
C44 C45 1.387(4)
C45 C46 1.392(5)
C45 H45 0.9300
C46 C47 1.369(6)
C46 H46 0.9300
C47 C48 1.369(6)
C47 H47 0.9300
C48 C49 1.369(5)
C48 H48 0.9300
C49 H49 0.9300
C50 C51 1.371(4)
C50 C55 1.388(4)
C51 C52 1.379(4)
C51 H51 0.9300
C52 C53 1.364(5)
C52 H52 0.9300
C53 C54 1.357(5)
C53 H53 0.9300
C54 C55 1.388(4)
C54 H54 0.9300
C55 H55 0.9300
